data_9016500
loop_
_publ_author_name
'Trehoux, J.'
'Abraham, F.'
'Thomas, D.'

_publ_section_title
;
 Synthese et caracterisation de nouvelles phases du diagramme (K ou Na)-Bi-O
 _cod_database_code 1004128
;
_journal_name_full 'Materials Research Bulletin'
_journal_page_first 1235
_journal_page_last 1243
_journal_paper_doi 10.1016/0025-5408(82)90158-1
_journal_volume 17
_journal_year 1982
_chemical_formula_sum 'Bi1.255 Na0.545 O3.43'
_space_group_IT_number 227
_symmetry_space_group_name_Hall '-F 4vw 2vw 3'
_symmetry_space_group_name_H-M 'F d -3 m :2'
_cell_angle_alpha 90
_cell_angle_beta 90
_cell_angle_gamma 90
_cell_length_a 10.94
_cell_length_b 10.94
_cell_length_c 10.94
_cell_formula_units_Z 16
_cell_volume 1309.339
_database_code_amcsd 0014298
_exptl_crystal_density_diffrn 6.690
_cod_duplicate_entry 1004128
_cod_original_sg_symbol_H-M 'F d 3 m'
_cod_original_formula_sum 'Na.545 Bi1.255 O3.43'
_cod_database_code 9016500
_amcsd_formula_title 'Bi2.51 H1.3 Na1.09 O6.86'

loop_
_space_group_symop_operation_xyz
x,y,z
x,1/2+y,1/2+z
1/2+x,y,1/2+z
1/2+x,1/2+y,z
3/4+z,1/2-x,1/4+y
3/4+z,-x,3/4+y
1/4+z,1/2-x,3/4+y
1/4+z,-x,1/4+y
3/4-y,1/2+z,1/4-x
3/4-y,+z,3/4-x
1/4-y,1/2+z,3/4-x
1/4-y,+z,1/4-x
3/4+x,1/2-y,1/4+z
3/4+x,-y,3/4+z
1/4+x,1/2-y,3/4+z
1/4+x,-y,1/4+z
3/4-z,1/2+x,1/4-y
3/4-z,+x,3/4-y
1/4-z,1/2+x,3/4-y
1/4-z,+x,1/4-y
3/4+y,1/2-z,1/4+x
3/4+y,-z,3/4+x
1/4+y,1/2-z,3/4+x
1/4+y,-z,1/4+x
3/4-x,1/2+y,1/4-z
3/4-x,+y,3/4-z
1/4-x,1/2+y,3/4-z
1/4-x,+y,1/4-z
1/2+x,3/4-z,1/4-y
1/2+x,1/4-z,3/4-y
+x,3/4-z,3/4-y
+x,1/4-z,1/4-y
1/2-z,3/4+y,1/4+x
1/2-z,1/4+y,3/4+x
-z,3/4+y,3/4+x
-z,1/4+y,1/4+x
1/2+y,3/4-x,1/4-z
1/2+y,1/4-x,3/4-z
+y,3/4-x,3/4-z
+y,1/4-x,1/4-z
1/2-x,3/4+z,1/4+y
1/2-x,1/4+z,3/4+y
-x,3/4+z,3/4+y
-x,1/4+z,1/4+y
1/2+z,3/4-y,1/4-x
1/2+z,1/4-y,3/4-x
+z,3/4-y,3/4-x
+z,1/4-y,1/4-x
1/2-y,3/4+x,1/4+z
1/2-y,1/4+x,3/4+z
-y,3/4+x,3/4+z
-y,1/4+x,1/4+z
x,1/2+z,1/2+y
x,+z,+y
1/2+x,1/2+z,+y
1/2+x,+z,1/2+y
-z,1/2-y,1/2-x
-z,-y,-x
1/2-z,1/2-y,-x
1/2-z,-y,1/2-x
y,1/2+x,1/2+z
y,+x,+z
1/2+y,1/2+x,+z
1/2+y,+x,1/2+z
-x,1/2-z,1/2-y
-x,-z,-y
1/2-x,1/2-z,-y
1/2-x,-z,1/2-y
z,1/2+y,1/2+x
z,+y,+x
1/2+z,1/2+y,+x
1/2+z,+y,1/2+x
-y,1/2-x,1/2-z
-y,-x,-z
1/2-y,1/2-x,-z
1/2-y,-x,1/2-z
3/4+z,1/4+x,1/2-y
3/4+z,3/4+x,-y
1/4+z,1/4+x,-y
1/4+z,3/4+x,1/2-y
3/4-y,1/4-z,1/2+x
3/4-y,3/4-z,+x
1/4-y,1/4-z,+x
1/4-y,3/4-z,1/2+x
3/4+x,1/4+y,1/2-z
3/4+x,3/4+y,-z
1/4+x,1/4+y,-z
1/4+x,3/4+y,1/2-z
3/4-z,1/4-x,1/2+y
3/4-z,3/4-x,+y
1/4-z,1/4-x,+y
1/4-z,3/4-x,1/2+y
3/4+y,1/4+z,1/2-x
3/4+y,3/4+z,-x
1/4+y,1/4+z,-x
1/4+y,3/4+z,1/2-x
3/4-x,1/4-y,1/2+z
3/4-x,3/4-y,+z
1/4-x,1/4-y,+z
1/4-x,3/4-y,1/2+z
-z,3/4+x,3/4+y
-z,1/4+x,1/4+y
1/2-z,3/4+x,1/4+y
1/2-z,1/4+x,3/4+y
y,3/4-z,3/4-x
y,1/4-z,1/4-x
1/2+y,3/4-z,1/4-x
1/2+y,1/4-z,3/4-x
-x,3/4+y,3/4+z
-x,1/4+y,1/4+z
1/2-x,3/4+y,1/4+z
1/2-x,1/4+y,3/4+z
z,3/4-x,3/4-y
z,1/4-x,1/4-y
1/2+z,3/4-x,1/4-y
1/2+z,1/4-x,3/4-y
-y,3/4+z,3/4+x
-y,1/4+z,1/4+x
1/2-y,3/4+z,1/4+x
1/2-y,1/4+z,3/4+x
x,3/4-y,3/4-z
x,1/4-y,1/4-z
1/2+x,3/4-y,1/4-z
1/2+x,1/4-y,3/4-z
1/4-x,1/2+z,3/4-y
1/4-x,+z,1/4-y
3/4-x,1/2+z,1/4-y
3/4-x,+z,3/4-y
1/4+z,1/2-y,3/4+x
1/4+z,-y,1/4+x
3/4+z,1/2-y,1/4+x
3/4+z,-y,3/4+x
1/4-y,1/2+x,3/4-z
1/4-y,+x,1/4-z
3/4-y,1/2+x,1/4-z
3/4-y,+x,3/4-z
1/4+x,1/2-z,3/4+y
1/4+x,-z,1/4+y
3/4+x,1/2-z,1/4+y
3/4+x,-z,3/4+y
1/4-z,1/2+y,3/4-x
1/4-z,+y,1/4-x
3/4-z,1/2+y,1/4-x
3/4-z,+y,3/4-x
1/4+y,1/2-x,3/4+z
1/4+y,-x,1/4+z
3/4+y,1/2-x,1/4+z
3/4+y,-x,3/4+z
3/4-x,3/4-z,y
3/4-x,1/4-z,1/2+y
1/4-x,3/4-z,1/2+y
1/4-x,1/4-z,y
3/4+z,3/4+y,-x
3/4+z,1/4+y,1/2-x
1/4+z,3/4+y,1/2-x
1/4+z,1/4+y,-x
3/4-y,3/4-x,z
3/4-y,1/4-x,1/2+z
1/4-y,3/4-x,1/2+z
1/4-y,1/4-x,z
3/4+x,3/4+z,-y
3/4+x,1/4+z,1/2-y
1/4+x,3/4+z,1/2-y
1/4+x,1/4+z,-y
3/4-z,3/4-y,x
3/4-z,1/4-y,1/2+x
1/4-z,3/4-y,1/2+x
1/4-z,1/4-y,x
3/4+y,3/4+x,-z
3/4+y,1/4+x,1/2-z
1/4+y,3/4+x,1/2-z
1/4+y,1/4+x,-z
-z,-x,-y
-z,1/2-x,1/2-y
1/2-z,-x,1/2-y
1/2-z,1/2-x,-y
y,z,x
y,1/2+z,1/2+x
1/2+y,z,1/2+x
1/2+y,1/2+z,x
-x,-y,-z
-x,1/2-y,1/2-z
1/2-x,-y,1/2-z
1/2-x,1/2-y,-z
z,x,y
z,1/2+x,1/2+y
1/2+z,x,1/2+y
1/2+z,1/2+x,y
-y,-z,-x
-y,1/2-z,1/2-x
1/2-y,-z,1/2-x
1/2-y,1/2-z,-x

loop_
_atom_site_label
_atom_site_fract_x
_atom_site_fract_y
_atom_site_fract_z
_atom_site_occupancy
Na1 0.50000 0.50000 0.50000 0.54500
Bi1 0.50000 0.50000 0.50000 0.25500
Bi2 0.00000 0.00000 0.00000 0.05500
Bi3 0.00000 0.00000 0.00000 0.94500
O1 0.32300 0.12500 0.12500 1.00000
O2 0.41000 0.41000 0.41000 0.05000
O3 0.41000 0.41000 0.41000 0.16500

loop_
_cod_related_entry_id
_cod_related_entry_database
_cod_related_entry_code
1 AMCSD 0014298
